data_8100261
loop_
_publ_author_name
'Greatrex, B. W.'
'Kimber, M. C.'
'Taylor, D. K.'
'Tiekink, E. R. T.'

_publ_section_title
;
Crystal structure of (+-)-{[2S,3S,4S)-3-benzoyl-3-methyl-4-[(1S)-1-
methyl- 2-oxo-2-phenylethyl]tetrahydro-2-furanyl}methyl benzoate, 
C~29~H~28~O~5~
;
_journal_issue 1
_journal_name_full 'Zeitschrift f\"ur Kristallographie - New Crystal Structures'
_journal_page_first 65
_journal_page_last 66
_journal_volume 218
_journal_year 2003
_chemical_formula_structural 'C29 H28 O5'
_chemical_formula_sum 'C29 H28 O5'
_chemical_formula_weight 456.51
_space_group_IT_number 14
_symmetry_cell_setting monoclinic
_symmetry_space_group_name_Hall '-P 2ybc'
_symmetry_space_group_name_H-M 'P 1 21/c 1'
_cell_angle_alpha 90.00
_cell_angle_beta 106.849(2)
_cell_angle_gamma 90.00
_cell_formula_units_Z 4
_cell_length_a 9.8981(8)
_cell_length_b 21.4305(18)
_cell_length_c 11.5763(10)
_cell_measurement_temperature 183(2)
_cell_volume 2350.2(3)
_diffrn_ambient_temperature 183(2)
_exptl_crystal_density_diffrn 1.290
_cod_original_sg_symbol_H-M 'P 21/c'
_cod_database_code 8100261

loop_
_symmetry_equiv_pos_as_xyz
'x, y, z'
'-x, y+1/2, -z+1/2'
'-x, -y, -z'
'x, -y-1/2, z-1/2'

loop_
_atom_site_label
_atom_site_type_symbol
_atom_site_fract_x
_atom_site_fract_y
_atom_site_fract_z
_atom_site_U_iso_or_equiv
_atom_site_adp_type
_atom_site_occupancy
_atom_site_symmetry_multiplicity
_atom_site_calc_flag
_atom_site_refinement_flags
_atom_site_disorder_assembly
_atom_site_disorder_group
O1 O -0.01355(15) 0.39953(7) 0.06633(12) 0.0386(4) Uani 1 4 d . . .
O21 O 0.22187(14) 0.46749(6) 0.01356(11) 0.0304(3) Uani 1 4 d . . .
O22 O 0.33230(14) 0.55877(6) 0.06790(12) 0.0336(3) Uani 1 4 d . . .
O31 O 0.33237(15) 0.40278(7) 0.42987(13) 0.0433(4) Uani 1 4 d . . .
O51 O 0.10105(15) 0.30361(8) 0.48136(12) 0.0451(4) Uani 1 4 d . . .
C2 C 0.1295(2) 0.40461(9) 0.14152(16) 0.0283(4) Uani 1 4 d . . .
H2 H 0.1889 0.3725 0.1167 0.034 Uiso 1 4 calc R . .
C3 C 0.12046(19) 0.38919(8) 0.27078(16) 0.0256(4) Uani 1 4 d . . .
C4 C 0.00468(18) 0.33726(8) 0.24278(15) 0.0244(4) Uani 1 4 d . . .
H4 H 0.0530 0.2958 0.2519 0.029 Uiso 1 4 calc R . .
C5 C -0.0737(2) 0.34706(9) 0.10706(16) 0.0318(4) Uani 1 4 d . . .
H5a H -0.0635 0.3096 0.0603 0.038 Uiso 1 4 calc R . .
H5b H -0.1755 0.3542 0.0960 0.038 Uiso 1 4 calc R . .
C21 C 0.1831(2) 0.46849(9) 0.12486(16) 0.0295(4) Uani 1 4 d . . .
H21a H 0.1087 0.5001 0.1202 0.035 Uiso 1 4 calc R . .
H21b H 0.2660 0.4790 0.1936 0.035 Uiso 1 4 calc R . .
C22 C 0.29736(18) 0.51662(9) -0.00342(16) 0.0264(4) Uani 1 4 d . . .
C23 C 0.33286(18) 0.51354(9) -0.11934(16) 0.0276(4) Uani 1 4 d . . .
C24 C 0.2903(2) 0.46473(10) -0.20042(18) 0.0363(5) Uani 1 4 d . . .
H24 H 0.2366 0.4313 -0.1824 0.044 Uiso 1 4 calc R . .
C25 C 0.3257(3) 0.46458(11) -0.3075(2) 0.0468(6) Uani 1 4 d . . .
H25 H 0.2957 0.4313 -0.3631 0.056 Uiso 1 4 calc R . .
C26 C 0.4044(2) 0.51258(12) -0.3336(2) 0.0465(6) Uani 1 4 d . . .
H26 H 0.4294 0.5122 -0.4069 0.056 Uiso 1 4 calc R . .
C27 C 0.4469(2) 0.56114(11) -0.2533(2) 0.0432(6) Uani 1 4 d . . .
H27 H 0.5006 0.5944 -0.2719 0.052 Uiso 1 4 calc R . .
C28 C 0.4122(2) 0.56205(10) -0.14590(19) 0.0333(4) Uani 1 4 d . . .
H28 H 0.4423 0.5956 -0.0907 0.040 Uiso 1 4 calc R . .
C31 C 0.2653(2) 0.36767(9) 0.35137(16) 0.0290(4) Uani 1 4 d . . .
C32 C 0.33222(18) 0.30591(9) 0.33672(16) 0.0275(4) Uani 1 4 d . . .
C33 C 0.4408(2) 0.28554(11) 0.43589(19) 0.0396(5) Uani 1 4 d . . .
H33 H 0.4673 0.3103 0.5070 0.048 Uiso 1 4 calc R . .
C34 C 0.5100(2) 0.23027(12) 0.4324(2) 0.0509(6) Uani 1 4 d . . .
H34 H 0.5833 0.2173 0.5012 0.061 Uiso 1 4 calc R . .
C35 C 0.4746(2) 0.19332(11) 0.3303(2) 0.0453(6) Uani 1 4 d . . .
H35 H 0.5215 0.1548 0.3286 0.054 Uiso 1 4 calc R . .
C36 C 0.3699(2) 0.21356(10) 0.2314(2) 0.0366(5) Uani 1 4 d . . .
H36 H 0.3466 0.1894 0.1595 0.044 Uiso 1 4 calc R . .
C37 C 0.2976(2) 0.26858(9) 0.23443(17) 0.0302(4) Uani 1 4 d . . .
H37 H 0.2235 0.2809 0.1657 0.036 Uiso 1 4 calc R . .
C41 C 0.0739(2) 0.44769(9) 0.32547(18) 0.0325(4) Uani 1 4 d . . .
H41a H -0.0184 0.4614 0.2741 0.049 Uiso 1 4 calc R . .
H41b H 0.1433 0.4810 0.3309 0.049 Uiso 1 4 calc R . .
H41c H 0.0672 0.4380 0.4064 0.049 Uiso 1 4 calc R . .
C51 C -0.0141(2) 0.32860(9) 0.45453(16) 0.0286(4) Uani 1 4 d . . .
C52 C -0.09546(19) 0.33736(9) 0.32173(16) 0.0269(4) Uani 1 4 d . . .
H52 H -0.1466 0.3781 0.3117 0.032 Uiso 1 4 calc R . .
C53 C -0.2037(2) 0.28425(10) 0.28502(19) 0.0381(5) Uani 1 4 d . . .
H53a H -0.2574 0.2889 0.1999 0.057 Uiso 1 4 calc R . .
H53b H -0.2685 0.2859 0.3350 0.057 Uiso 1 4 calc R . .
H53c H -0.1544 0.2441 0.2968 0.057 Uiso 1 4 calc R . .
C54 C -0.0777(2) 0.34895(9) 0.55051(17) 0.0297(4) Uani 1 4 d . . .
C55 C 0.0078(2) 0.34813(10) 0.66997(18) 0.0368(5) Uani 1 4 d . . .
H55 H 0.1033 0.3349 0.6879 0.044 Uiso 1 4 calc R . .
C56 C -0.0461(3) 0.36659(11) 0.7624(2) 0.0455(6) Uani 1 4 d . . .
H56 H 0.0129 0.3666 0.8433 0.055 Uiso 1 4 calc R . .
C57 C -0.1839(3) 0.38474(10) 0.7376(2) 0.0459(6) Uani 1 4 d . . .
H57 H -0.2208 0.3963 0.8017 0.055 Uiso 1 4 calc R . .
C58 C -0.2696(3) 0.38633(10) 0.6205(2) 0.0449(6) Uani 1 4 d . . .
H58 H -0.3651 0.3993 0.6036 0.054 Uiso 1 4 calc R . .
C59 C -0.2157(2) 0.36884(10) 0.5271(2) 0.0387(5) Uani 1 4 d . . .
H59 H -0.2744 0.3706 0.4461 0.046 Uiso 1 4 calc R . .

loop_
_atom_site_aniso_label
_atom_site_aniso_U_11
_atom_site_aniso_U_22
_atom_site_aniso_U_33
_atom_site_aniso_U_23
_atom_site_aniso_U_13
_atom_site_aniso_U_12
O1 0.0396(8) 0.0445(9) 0.0277(7) 0.0065(6) 0.0035(6) -0.0097(7)
O21 0.0384(8) 0.0301(7) 0.0254(6) -0.0010(5) 0.0135(6) -0.0062(6)
O22 0.0359(8) 0.0322(7) 0.0351(7) -0.0054(6) 0.0142(6) -0.0040(6)
O31 0.0375(8) 0.0533(10) 0.0348(8) -0.0173(7) 0.0038(6) -0.0050(7)
O51 0.0377(8) 0.0697(11) 0.0289(7) 0.0105(7) 0.0112(6) 0.0208(8)
C2 0.0324(10) 0.0320(10) 0.0219(9) -0.0007(8) 0.0101(7) -0.0021(8)
C3 0.0283(9) 0.0275(9) 0.0220(8) -0.0018(7) 0.0089(7) -0.0023(7)
C4 0.0264(9) 0.0254(9) 0.0219(8) 0.0003(7) 0.0075(7) -0.0002(7)
C5 0.0355(11) 0.0339(10) 0.0249(9) 0.0001(8) 0.0071(8) -0.0037(8)
C21 0.0348(10) 0.0315(10) 0.0249(9) 0.0003(8) 0.0127(8) -0.0008(8)
C22 0.0235(9) 0.0281(10) 0.0278(9) 0.0034(8) 0.0077(7) 0.0024(7)
C23 0.0249(9) 0.0316(10) 0.0269(9) 0.0046(8) 0.0084(7) 0.0047(7)
C24 0.0434(12) 0.0365(11) 0.0315(10) 0.0005(9) 0.0147(9) 0.0000(9)
C25 0.0650(16) 0.0467(13) 0.0325(11) -0.0015(10) 0.0202(11) 0.0093(11)
C26 0.0536(14) 0.0577(15) 0.0361(12) 0.0119(11) 0.0256(10) 0.0156(12)
C27 0.0365(11) 0.0495(13) 0.0500(13) 0.0217(11) 0.0226(10) 0.0083(10)
C28 0.0279(10) 0.0345(11) 0.0387(11) 0.0059(9) 0.0115(8) 0.0051(8)
C31 0.0304(10) 0.0378(11) 0.0205(8) -0.0021(8) 0.0098(7) -0.0065(8)
C32 0.0212(9) 0.0374(10) 0.0239(9) 0.0034(8) 0.0066(7) -0.0036(7)
C33 0.0323(11) 0.0536(14) 0.0304(10) 0.0032(10) 0.0051(8) -0.0004(10)
C34 0.0337(12) 0.0606(16) 0.0488(14) 0.0150(12) -0.0034(10) 0.0096(11)
C35 0.0316(11) 0.0432(13) 0.0605(15) 0.0102(11) 0.0126(10) 0.0089(9)
C36 0.0338(11) 0.0358(11) 0.0421(11) -0.0006(9) 0.0140(9) 0.0043(9)
C37 0.0264(9) 0.0360(11) 0.0272(9) 0.0023(8) 0.0063(7) 0.0034(8)
C41 0.0401(11) 0.0284(10) 0.0323(10) -0.0022(8) 0.0156(8) -0.0013(8)
C51 0.0310(10) 0.0309(10) 0.0258(9) 0.0046(8) 0.0113(8) 0.0000(8)
C52 0.0281(9) 0.0284(10) 0.0256(9) 0.0021(7) 0.0102(7) 0.0009(7)
C53 0.0350(11) 0.0406(12) 0.0407(12) -0.0019(9) 0.0142(9) -0.0079(9)
C54 0.0355(10) 0.0265(9) 0.0311(10) -0.0011(8) 0.0161(8) -0.0041(8)
C55 0.0413(12) 0.0416(12) 0.0300(10) -0.0030(9) 0.0140(9) -0.0074(9)
C56 0.0626(15) 0.0476(13) 0.0312(11) -0.0110(10) 0.0211(10) -0.0152(11)
C57 0.0699(17) 0.0310(11) 0.0523(14) -0.0139(10) 0.0426(13) -0.0135(11)
C58 0.0468(13) 0.0388(12) 0.0595(15) -0.0058(11) 0.0320(12) 0.0006(10)
C59 0.0404(12) 0.0395(12) 0.0395(11) -0.0008(9) 0.0171(9) 0.0043(9)

loop_
_geom_bond_atom_site_label_1
_geom_bond_atom_site_label_2
_geom_bond_distance
_geom_bond_site_symmetry_2
_geom_bond_publ_flag
O1 C5 1.415(2) . ?
O1 C2 1.435(2) . ?
O21 C22 1.338(2) . ?
O21 C21 1.447(2) . ?
O22 C22 1.205(2) . ?
O31 C31 1.218(2) . ?
O51 C51 1.215(2) . ?
C2 C21 1.500(3) . ?
C2 C3 1.560(2) . ?
C3 C41 1.534(3) . ?
C3 C31 1.537(3) . ?
C3 C4 1.562(2) . ?
C4 C52 1.531(2) . ?
C4 C5 1.552(2) . ?
C22 C23 1.484(3) . ?
C23 C24 1.387(3) . ?
C23 C28 1.390(3) . ?
C24 C25 1.382(3) . ?
C25 C26 1.376(3) . ?
C26 C27 1.378(3) . ?
C27 C28 1.382(3) . ?
C31 C32 1.511(3) . ?
C32 C37 1.387(3) . ?
C32 C33 1.396(3) . ?
C33 C34 1.375(3) . ?
C34 C35 1.380(3) . ?
C35 C36 1.374(3) . ?
C36 C37 1.385(3) . ?
C51 C54 1.492(3) . ?
C51 C52 1.526(3) . ?
C52 C53 1.537(3) . ?
C54 C59 1.380(3) . ?
C54 C55 1.397(3) . ?
C55 C56 1.385(3) . ?
C56 C57 1.366(3) . ?
C57 C58 1.376(3) . ?
C58 C59 1.389(3) . ?
